data_4020897
loop_
_publ_author_name
'D. Srinivasa Reddy'
'David Vander Velde'
'Jeffrey Aub\'e'

_publ_section_title
;
 Synthesis and Conformational Studies of Dipeptides Constrained
 by Disubstituted 3-(Aminoethoxy)propionic Acid Linkers
;
_journal_name_full 'Journal of Organic Chemistry'
_journal_page_first 1716
_journal_page_last 1719
_journal_paper_doi 10.1021/jo035683q
_journal_volume 69
_journal_year 2004
_chemical_formula_moiety 'C12 H21 N3 O4'
_chemical_formula_sum 'C12 H21 N3 O4'
_chemical_formula_weight 271.32
_space_group_IT_number 4
_symmetry_cell_setting monoclinic
_symmetry_space_group_name_Hall 'P 2yb'
_symmetry_space_group_name_H-M 'P 1 21 1'
_cell_angle_alpha 90.00
_cell_angle_beta 95.690(4)
_cell_angle_gamma 90.00
_cell_formula_units_Z 2
_cell_length_a 4.5856(10)
_cell_length_b 14.540(3)
_cell_length_c 10.520(2)
_cell_measurement_temperature 100(2)
_cell_volume 698.0(2)
_diffrn_ambient_temperature 100(2)
_exptl_crystal_density_diffrn 1.291
_cod_original_sg_symbol_H-M 'P 21'
_cod_database_code 4020897

loop_
_symmetry_equiv_pos_as_xyz
'x, y, z'
'-x, y+1/2, -z'

loop_
_atom_site_label
_atom_site_type_symbol
_atom_site_fract_x
_atom_site_fract_y
_atom_site_fract_z
_atom_site_U_iso_or_equiv
_atom_site_adp_type
_atom_site_occupancy
_atom_site_symmetry_multiplicity
_atom_site_calc_flag
_atom_site_refinement_flags
_atom_site_disorder_assembly
_atom_site_disorder_group
O1 O 0.4453(3) 0.47456(11) 0.80851(15) 0.0193(4) Uani 1 1 d . . .
C2 C 0.6508(4) 0.54932(17) 0.8318(2) 0.0201(5) Uani 1 1 d . . .
H2 H 0.8203 0.5392 0.7805 0.024 Uiso 1 1 calc R . .
C3 C 0.4913(5) 0.63644(17) 0.7860(2) 0.0216(5) Uani 1 1 d . . .
H3A H 0.3282 0.6484 0.8387 0.026 Uiso 1 1 calc R . .
H3B H 0.6277 0.6893 0.7954 0.026 Uiso 1 1 calc R . .
N4 N 0.3765(4) 0.62676(13) 0.65258(19) 0.0196(4) Uani 1 1 d . . .
H4 H 0.4418 0.5810 0.6085 0.024 Uiso 1 1 calc R . .
C5 C 0.1751(5) 0.68403(16) 0.5925(2) 0.0181(5) Uani 1 1 d . . .
C6 C 0.0458(5) 0.65419(17) 0.4592(2) 0.0195(5) Uani 1 1 d . . .
H6A H -0.1704 0.6581 0.4550 0.023 Uiso 1 1 calc R . .
H6B H 0.1114 0.6979 0.3957 0.023 Uiso 1 1 calc R . .
N7 N 0.1256(4) 0.56230(14) 0.42414(18) 0.0167(4) Uani 1 1 d . . .
H7 H 0.0389 0.5154 0.4576 0.020 Uiso 1 1 calc R . .
C8 C 0.3295(4) 0.54506(16) 0.3413(2) 0.0162(5) Uani 1 1 d . . .
C9 C 0.4068(4) 0.44355(16) 0.3250(2) 0.0175(5) Uani 1 1 d . . .
H9 H 0.6219 0.4401 0.3167 0.021 Uiso 1 1 calc R . .
N10 N 0.3492(4) 0.38802(13) 0.43543(18) 0.0164(4) Uani 1 1 d . . .
H10 H 0.2096 0.3462 0.4287 0.020 Uiso 1 1 calc R . .
C11 C 0.5109(4) 0.40133(15) 0.5470(2) 0.0148(4) Uani 1 1 d . . .
C12 C 0.4265(5) 0.34749(17) 0.6617(2) 0.0189(5) Uani 1 1 d . . .
H12A H 0.4860 0.2825 0.6531 0.023 Uiso 1 1 calc R . .
H12B H 0.2107 0.3489 0.6620 0.023 Uiso 1 1 calc R . .
C13 C 0.5676(5) 0.38515(17) 0.7897(2) 0.0184(5) Uani 1 1 d . . .
H13 H 0.7834 0.3916 0.7851 0.022 Uiso 1 1 calc R . .
C14 C 0.7638(6) 0.55657(19) 0.9723(2) 0.0281(6) Uani 1 1 d . . .
H14A H 0.8699 0.5002 0.9991 0.042 Uiso 1 1 d R . .
H14B H 0.5981 0.5647 1.0234 0.042 Uiso 1 1 d R . .
H14C H 0.8961 0.6094 0.9850 0.042 Uiso 1 1 d R . .
O15 O 0.0968(3) 0.75583(12) 0.64060(17) 0.0244(4) Uani 1 1 d . . .
O16 O 0.4474(3) 0.60606(12) 0.28369(15) 0.0212(4) Uani 1 1 d . . .
C17 C 0.2474(5) 0.40513(17) 0.2012(2) 0.0208(5) Uani 1 1 d . . .
H17A H 0.3132 0.3420 0.1880 0.031 Uiso 1 1 d R . .
H17B H 0.2914 0.4435 0.1289 0.031 Uiso 1 1 d R . .
H17C H 0.0356 0.4053 0.2075 0.031 Uiso 1 1 d R . .
O18 O 0.7159(3) 0.45836(11) 0.55793(14) 0.0192(4) Uani 1 1 d . . .
C19 C 0.5155(6) 0.32049(18) 0.8991(2) 0.0270(6) Uani 1 1 d . . .
H19A H 0.6218 0.3431 0.9783 0.040 Uiso 1 1 d R . .
H19B H 0.5857 0.2588 0.8803 0.040 Uiso 1 1 d R . .
H19C H 0.3054 0.3180 0.9090 0.040 Uiso 1 1 d R . .

loop_
_atom_site_aniso_label
_atom_site_aniso_U_11
_atom_site_aniso_U_22
_atom_site_aniso_U_33
_atom_site_aniso_U_23
_atom_site_aniso_U_13
_atom_site_aniso_U_12
O1 0.0119(7) 0.0200(9) 0.0266(8) -0.0001(6) 0.0044(6) -0.0004(6)
C2 0.0102(10) 0.0253(13) 0.0251(12) 0.0009(10) 0.0039(8) -0.0022(9)
C3 0.0176(11) 0.0228(13) 0.0244(12) -0.0018(10) 0.0025(9) 0.0000(9)
N4 0.0186(9) 0.0188(10) 0.0216(10) -0.0023(8) 0.0033(8) 0.0040(8)
C5 0.0115(10) 0.0185(12) 0.0249(11) 0.0041(9) 0.0053(8) -0.0020(8)
C6 0.0099(10) 0.0201(12) 0.0294(12) 0.0032(9) 0.0058(9) -0.0013(9)
N7 0.0094(8) 0.0208(10) 0.0207(9) 0.0043(8) 0.0049(7) -0.0004(7)
C8 0.0107(9) 0.0232(12) 0.0144(9) 0.0007(9) -0.0008(7) -0.0015(9)
C9 0.0118(10) 0.0229(13) 0.0181(10) -0.0011(9) 0.0033(8) -0.0010(9)
N10 0.0087(8) 0.0180(10) 0.0235(9) 0.0016(8) 0.0069(7) -0.0017(7)
C11 0.0059(8) 0.0161(11) 0.0233(10) -0.0028(9) 0.0058(8) 0.0037(8)
C12 0.0126(10) 0.0192(12) 0.0253(11) 0.0026(9) 0.0037(9) 0.0023(8)
C13 0.0132(10) 0.0216(12) 0.0207(10) -0.0011(9) 0.0033(8) 0.0040(9)
C14 0.0257(12) 0.0319(14) 0.0259(12) 0.0006(11) -0.0008(10) -0.0018(11)
O15 0.0188(8) 0.0218(9) 0.0325(9) -0.0042(7) 0.0011(7) 0.0033(7)
O16 0.0188(8) 0.0234(9) 0.0222(8) 0.0026(7) 0.0065(6) -0.0032(7)
C17 0.0225(11) 0.0226(13) 0.0175(10) 0.0004(9) 0.0037(8) -0.0006(9)
O18 0.0092(7) 0.0264(9) 0.0225(7) 0.0005(7) 0.0036(6) -0.0035(7)
C19 0.0338(13) 0.0249(13) 0.0226(12) 0.0011(10) 0.0050(10) 0.0050(11)

loop_
_geom_bond_atom_site_label_1
_geom_bond_atom_site_label_2
_geom_bond_distance
_geom_bond_site_symmetry_2
_geom_bond_publ_flag
O1 C13 1.437(3) . ?
O1 C2 1.444(3) . ?
C2 C3 1.517(3) . ?
C2 C14 1.521(3) . ?
C2 H2 1.0000 . ?
C3 N4 1.456(3) . ?
C3 H3A 0.9900 . ?
C3 H3B 0.9900 . ?
N4 C5 1.352(3) . ?
N4 H4 0.8800 . ?
C5 O15 1.229(3) . ?
C5 C6 1.530(3) . ?
C6 N7 1.443(3) . ?
C6 H6A 0.9900 . ?
C6 H6B 0.9900 . ?
N7 C8 1.363(3) . ?
N7 H7 0.8800 . ?
C8 O16 1.229(3) . ?
C8 C9 1.532(3) . ?
C9 N10 1.460(3) . ?
C9 C17 1.534(3) . ?
C9 H9 1.0000 . ?
N10 C11 1.339(3) . ?
N10 H10 0.8800 . ?
C11 O18 1.250(3) . ?
C11 C12 1.520(3) . ?
C12 C13 1.536(3) . ?
C12 H12A 0.9900 . ?
C12 H12B 0.9900 . ?
C13 C19 1.523(3) . ?
C13 H13 1.0000 . ?
C14 H14A 0.9800 . ?
C14 H14B 0.9800 . ?
C14 H14C 0.9800 . ?
C17 H17A 0.9800 . ?
C17 H17B 0.9800 . ?
C17 H17C 0.9800 . ?
C19 H19A 0.9800 . ?
C19 H19B 0.9800 . ?
C19 H19C 0.9800 . ?

loop_
_cod_related_entry_id
_cod_related_entry_database
_cod_related_entry_code
1 ChemSpider 21176761
